data_7232520
loop_
_publ_author_name
'Jeong, Haewon'
'Kang, Yeji'
'Kim, Jin'
'Kim, Byung-Kwon'
'Hong, Seungwoo'

_publ_section_title
;
 Factors that determine thione(thiol)--disulfide interconversion in a
 bis(thiosemicarbazone) copper(ii) complex
;
_journal_issue 16
_journal_name_full 'RSC Advances'
_journal_page_first 9049
_journal_paper_doi 10.1039/C9RA01115C
_journal_volume 9
_journal_year 2019
_chemical_formula_moiety 'C22 H34 N14 O2 S4 Zn2, 4(C F3 O3 S)'
_chemical_formula_sum 'C26 H34 F12 N14 O14 S8 Zn2'
_chemical_formula_weight 1381.89
_space_group_crystal_system monoclinic
_space_group_IT_number 14
_space_group_name_Hall '-P 2yn'
_space_group_name_H-M_alt 'P 1 21/n 1'
_symmetry_space_group_name_Hall '-P 2yn'
_symmetry_space_group_name_H-M 'P 1 21/n 1'
_atom_sites_solution_hydrogens mixed
_audit_creation_method SHELXL-2016/6
_audit_update_record
;
2019-02-07 deposited with the CCDC.    2019-03-07 downloaded from the CCDC.
;
_cell_angle_alpha 90
_cell_angle_beta 108.240(4)
_cell_angle_gamma 90
_cell_formula_units_Z 2
_cell_length_a 12.995(4)
_cell_length_b 13.604(4)
_cell_length_c 14.336(4)
_cell_measurement_reflns_used 29353
_cell_measurement_temperature 120(2)
_cell_measurement_theta_max 25.038
_cell_measurement_theta_min 1.848
_cell_volume 2407.0(12)
_computing_cell_refinement 'Bruker SMART'
_computing_data_collection 'Bruker SMART'
_computing_data_reduction 'Bruker SAINT'
_computing_molecular_graphics 'Bruker SHELXTL'
_computing_publication_material 'Bruker SHELXTL'
_computing_structure_refinement 'SHELXL-2016/6 (Sheldrick, 2016)'
_computing_structure_solution 'SHELXT 2014/4 (Sheldrick, 2014)'
_diffrn_ambient_temperature 120(2)
_diffrn_measured_fraction_theta_full 0.997
_diffrn_measured_fraction_theta_max 0.997
_diffrn_measurement_device_type 'CCD area detector'
_diffrn_measurement_method 'phi and omega scans'
_diffrn_radiation_type MoK\a
_diffrn_radiation_wavelength 0.71073
_diffrn_reflns_av_R_equivalents 0.0619
_diffrn_reflns_av_unetI/netI 0.0396
_diffrn_reflns_Laue_measured_fraction_full 0.997
_diffrn_reflns_Laue_measured_fraction_max 0.997
_diffrn_reflns_limit_h_max 14
_diffrn_reflns_limit_h_min -15
_diffrn_reflns_limit_k_max 16
_diffrn_reflns_limit_k_min -16
_diffrn_reflns_limit_l_max 17
_diffrn_reflns_limit_l_min -17
_diffrn_reflns_number 29353
_diffrn_reflns_point_group_measured_fraction_full 0.997
_diffrn_reflns_point_group_measured_fraction_max 0.997
_diffrn_reflns_theta_full 25.038
_diffrn_reflns_theta_max 25.038
_diffrn_reflns_theta_min 1.848
_diffrn_source 'fine-focus sealed tube'
_exptl_absorpt_coefficient_mu 1.466
_exptl_absorpt_correction_type multi-scan
_exptl_absorpt_process_details SADABS
_exptl_crystal_colour yellow
_exptl_crystal_density_diffrn 1.907
_exptl_crystal_density_meas ?
_exptl_crystal_density_method 'not measured'
_exptl_crystal_description platy
_exptl_crystal_F_000 1392
_exptl_crystal_size_max 0.40
_exptl_crystal_size_mid 0.30
_exptl_crystal_size_min 0.20
_exptl_transmission_factor_max 0.745
_exptl_transmission_factor_min 0.601
_refine_diff_density_max 0.905
_refine_diff_density_min -0.584
_refine_diff_density_rms 0.107
_refine_ls_extinction_method none
_refine_ls_goodness_of_fit_ref 1.065
_refine_ls_hydrogen_treatment mixed
_refine_ls_matrix_type full
_refine_ls_number_parameters 369
_refine_ls_number_reflns 4251
_refine_ls_number_restraints 1
_refine_ls_restrained_S_all 1.065
_refine_ls_R_factor_all 0.0574
_refine_ls_R_factor_gt 0.0424
_refine_ls_shift/su_max 0.000
_refine_ls_shift/su_mean 0.000
_refine_ls_structure_factor_coef Fsqd
_refine_ls_weighting_details 'w=1/[\s^2^(Fo^2^)+(0.0515P)^2^+8.2361P] where P=(Fo^2^+2Fc^2^)/3'
_refine_ls_weighting_scheme calc
_refine_ls_wR_factor_gt 0.1069
_refine_ls_wR_factor_ref 0.1171
_reflns_Friedel_coverage 0.000
_reflns_number_gt 3448
_reflns_number_total 4251
_reflns_threshold_expression 'I > 2\s(I)'
_cod_data_source_file c9ra01115c2.cif
_cod_data_source_block pre5_a
_cod_depositor_comments
;
The following automatic conversions were performed:

'_exptl_crystal_density_meas' value 'not measured' was changed to '?'
- the value is perceived as not measured.

Automatic conversion script
Id: cif_fix_values 4973 2017-02-22 13:04:09Z antanas 
;
_cod_original_cell_volume 2407.2(12)
_cod_database_code 7232520
_shelx_shelxl_version_number 2016/6
_shelx_space_group_comment
;
The symmetry employed for this shelxl refinement is uniquely defined
by the following loop, which should always be used as a source of
symmetry information in preference to the above space-group names.
They are only intended as comments.
;

loop_
_space_group_symop_operation_xyz
'x, y, z'
'-x+1/2, y+1/2, -z+1/2'
'-x, -y, -z'
'x-1/2, -y-1/2, z-1/2'

loop_
_atom_site_label
_atom_site_type_symbol
_atom_site_fract_x
_atom_site_fract_y
_atom_site_fract_z
_atom_site_U_iso_or_equiv
_atom_site_adp_type
_atom_site_occupancy
_atom_site_site_symmetry_order
_atom_site_calc_flag
_atom_site_refinement_flags_posn
_atom_site_refinement_flags_adp
Zn1 Zn 0.91701(4) 0.38171(4) 0.51772(3) 0.01539(15) Uani 1 1 d . .
S1 S 0.96639(9) 0.29808(8) 0.38312(7) 0.0193(2) Uani 1 1 d . .
S2 S 0.90328(8) 0.52606(8) 0.38379(7) 0.0182(2) Uani 1 1 d . .
S3 S 0.77078(9) 1.05399(8) 0.43535(8) 0.0201(3) Uani 1 1 d . .
S4 S 0.53944(8) 0.33921(8) 0.59847(7) 0.0156(2) Uani 1 1 d . .
O1 O 0.7559(2) 0.3313(2) 0.4534(2) 0.0175(6) Uani 1 1 d D .
O2 O 0.8482(3) 1.0067(3) 0.3962(3) 0.0391(9) Uani 1 1 d . .
O3 O 0.7207(2) 1.1409(2) 0.3811(2) 0.0215(7) Uani 1 1 d . .
O4 O 0.8062(3) 1.0625(2) 0.5407(2) 0.0276(7) Uani 1 1 d . .
O5 O 0.5817(2) 0.3793(2) 0.5240(2) 0.0213(7) Uani 1 1 d . .
O6 O 0.5699(3) 0.3921(2) 0.6899(2) 0.0246(7) Uani 1 1 d . .
O7 O 0.4261(2) 0.3107(2) 0.5620(2) 0.0238(7) Uani 1 1 d . .
N1 N 0.8995(3) 0.3664(3) 0.6645(2) 0.0128(7) Uani 1 1 d . .
N2 N 0.9957(3) 0.2379(3) 0.5868(2) 0.0167(8) Uani 1 1 d . .
N3 N 0.8197(3) 0.5153(3) 0.5512(2) 0.0144(7) Uani 1 1 d . .
N4 N 1.0391(3) 0.1739(3) 0.5353(3) 0.0185(8) Uani 1 1 d . .
N5 N 1.0679(3) 0.1278(3) 0.3928(3) 0.0246(9) Uani 1 1 d . .
N6 N 0.7684(3) 0.5830(3) 0.4806(3) 0.0184(8) Uani 1 1 d . .
N7 N 0.7403(3) 0.6515(3) 0.3293(3) 0.0233(9) Uani 1 1 d . .
F1 F 0.6122(4) 0.9509(3) 0.3177(2) 0.0911(18) Uani 1 1 d . .
F2 F 0.7009(3) 0.8781(2) 0.4509(3) 0.0451(8) Uani 1 1 d . .
F3 F 0.5863(2) 0.9912(2) 0.4516(2) 0.0407(8) Uani 1 1 d . .
F4 F 0.5852(2) 0.1632(2) 0.5503(2) 0.0316(7) Uani 1 1 d . .
F5 F 0.71525(19) 0.2329(2) 0.66187(19) 0.0256(6) Uani 1 1 d . .
F6 F 0.5778(2) 0.1745(2) 0.6977(2) 0.0309(7) Uani 1 1 d . .
C1 C 1.0275(3) 0.1943(3) 0.4398(3) 0.0172(9) Uani 1 1 d . .
C2 C 1.0498(4) 0.1255(4) 0.7298(3) 0.0261(11) Uani 1 1 d . .
H2A H 1.028518 0.068561 0.686139 0.039 Uiso 1 1 calc R U
H2B H 1.024539 0.116471 0.786904 0.039 Uiso 1 1 calc R U
H2C H 1.128895 0.131827 0.751885 0.039 Uiso 1 1 calc R U
C3 C 1.0001(3) 0.2166(3) 0.6757(3) 0.0160(9) Uani 1 1 d . .
C4 C 0.9483(3) 0.2911(3) 0.7222(3) 0.0143(8) Uani 1 1 d . .
C5 C 0.9473(3) 0.2821(3) 0.8183(3) 0.0163(9) Uani 1 1 d . .
H5 H 0.983823 0.229221 0.858452 0.020 Uiso 1 1 calc R U
C6 C 0.8918(3) 0.3521(3) 0.8548(3) 0.0181(9) Uani 1 1 d . .
H6 H 0.889887 0.347603 0.920349 0.022 Uiso 1 1 calc R U
C7 C 0.8395(3) 0.4281(3) 0.7950(3) 0.0166(9) Uani 1 1 d . .
H7 H 0.799809 0.475530 0.818347 0.020 Uiso 1 1 calc R U
C8 C 0.8457(3) 0.4345(3) 0.7000(3) 0.0139(8) Uani 1 1 d . .
C9 C 0.7922(3) 0.5134(3) 0.6301(3) 0.0148(9) Uani 1 1 d . .
C10 C 0.7113(4) 0.5829(3) 0.6495(3) 0.0204(9) Uani 1 1 d . .
H10A H 0.730585 0.650581 0.638461 0.031 Uiso 1 1 calc R U
H10B H 0.711843 0.575565 0.717602 0.031 Uiso 1 1 calc R U
H10C H 0.638867 0.567809 0.604920 0.031 Uiso 1 1 calc R U
C11 C 0.7983(3) 0.5912(3) 0.3981(3) 0.0183(9) Uani 1 1 d . .
C12 C 0.6598(4) 0.9643(4) 0.4105(3) 0.0295(11) Uani 1 1 d . .
C13 C 0.6079(3) 0.2211(3) 0.6287(3) 0.0195(9) Uani 1 1 d . .
H1A H 0.752(4) 0.272(4) 0.436(4) 0.023 Uiso 1 1 d . U
H1B H 0.708(3) 0.347(4) 0.481(3) 0.023 Uiso 1 1 d D U
H4A H 1.068(4) 0.120(4) 0.561(4) 0.023 Uiso 1 1 d . U
H5A H 1.059(4) 0.140(4) 0.327(4) 0.023 Uiso 1 1 d . U
H5B H 1.101(4) 0.075(4) 0.424(4) 0.023 Uiso 1 1 d . U
H6A H 0.709(4) 0.613(4) 0.485(3) 0.023 Uiso 1 1 d . U
H7A H 0.685(4) 0.681(4) 0.333(3) 0.023 Uiso 1 1 d . U
H7B H 0.751(4) 0.652(4) 0.270(4) 0.023 Uiso 1 1 d . U

loop_
_atom_site_aniso_label
_atom_site_aniso_U_11
_atom_site_aniso_U_22
_atom_site_aniso_U_33
_atom_site_aniso_U_23
_atom_site_aniso_U_13
_atom_site_aniso_U_12
Zn1 0.0130(3) 0.0186(3) 0.0164(3) -0.00255(19) 0.00741(19) 0.0000(2)
S1 0.0230(6) 0.0193(6) 0.0183(5) 0.0012(4) 0.0106(4) 0.0052(5)
S2 0.0164(5) 0.0207(6) 0.0189(5) -0.0006(4) 0.0076(4) 0.0012(4)
S3 0.0211(6) 0.0137(6) 0.0293(6) -0.0007(4) 0.0135(5) 0.0004(4)
S4 0.0122(5) 0.0183(6) 0.0175(5) -0.0003(4) 0.0063(4) 0.0008(4)
O1 0.0156(16) 0.0184(16) 0.0211(15) -0.0043(13) 0.0093(12) 0.0001(13)
O2 0.051(2) 0.0230(19) 0.063(2) 0.0095(17) 0.046(2) 0.0123(17)
O3 0.0221(16) 0.0140(16) 0.0290(17) 0.0008(13) 0.0092(13) -0.0018(13)
O4 0.0209(17) 0.0256(19) 0.0329(18) -0.0029(14) 0.0035(14) 0.0024(14)
O5 0.0214(16) 0.0246(17) 0.0215(16) 0.0036(13) 0.0119(13) 0.0017(13)
O6 0.0291(18) 0.0254(18) 0.0209(16) -0.0022(13) 0.0102(14) -0.0027(14)
O7 0.0103(15) 0.0266(18) 0.0339(18) 0.0013(14) 0.0061(13) 0.0013(13)
N1 0.0068(16) 0.0174(19) 0.0136(16) -0.0032(14) 0.0021(13) -0.0035(14)
N2 0.0155(18) 0.020(2) 0.0165(17) -0.0019(14) 0.0082(14) 0.0021(15)
N3 0.0135(17) 0.0173(19) 0.0117(16) -0.0003(14) 0.0031(13) -0.0026(14)
N4 0.023(2) 0.017(2) 0.0184(18) 0.0020(15) 0.0112(15) 0.0075(16)
N5 0.036(2) 0.024(2) 0.0170(19) 0.0024(16) 0.0130(17) 0.0107(18)
N6 0.0115(18) 0.024(2) 0.0215(19) 0.0031(15) 0.0077(15) 0.0047(16)
N7 0.021(2) 0.029(2) 0.023(2) 0.0080(17) 0.0103(17) 0.0094(17)
F1 0.146(4) 0.095(3) 0.0225(17) -0.0109(19) 0.013(2) -0.091(3)
F2 0.056(2) 0.0156(15) 0.082(2) 0.0051(15) 0.0490(19) -0.0028(14)
F3 0.0227(15) 0.0323(17) 0.070(2) 0.0083(15) 0.0188(15) -0.0012(13)
F4 0.0274(15) 0.0267(16) 0.0348(15) -0.0120(12) 0.0014(12) 0.0061(12)
F5 0.0104(12) 0.0280(15) 0.0352(15) 0.0041(12) 0.0026(11) -0.0005(11)
F6 0.0263(15) 0.0310(16) 0.0406(16) 0.0147(13) 0.0181(13) 0.0035(12)
C1 0.016(2) 0.018(2) 0.019(2) -0.0034(17) 0.0075(17) -0.0022(17)
C2 0.032(3) 0.029(3) 0.018(2) 0.0008(19) 0.008(2) 0.012(2)
C3 0.012(2) 0.019(2) 0.017(2) -0.0013(17) 0.0034(16) 0.0023(17)
C4 0.0048(18) 0.021(2) 0.016(2) -0.0044(17) 0.0031(15) -0.0036(16)
C5 0.013(2) 0.020(2) 0.014(2) -0.0009(16) 0.0007(16) -0.0004(17)
C6 0.017(2) 0.025(2) 0.0128(19) -0.0012(18) 0.0055(17) -0.0031(18)
C7 0.015(2) 0.022(2) 0.014(2) -0.0032(17) 0.0062(16) -0.0005(17)
C8 0.011(2) 0.017(2) 0.0135(19) -0.0034(16) 0.0041(16) -0.0039(16)
C9 0.010(2) 0.017(2) 0.018(2) -0.0056(17) 0.0042(16) -0.0029(16)
C10 0.023(2) 0.021(2) 0.018(2) -0.0037(18) 0.0076(18) 0.0016(19)
C11 0.017(2) 0.016(2) 0.019(2) -0.0009(17) 0.0028(17) -0.0031(18)
C12 0.052(3) 0.019(3) 0.021(2) -0.0013(19) 0.016(2) -0.013(2)
C13 0.011(2) 0.023(2) 0.023(2) 0.0003(18) 0.0030(17) -0.0035(18)

loop_
_atom_type_symbol
_atom_type_description
_atom_type_scat_dispersion_real
_atom_type_scat_dispersion_imag
_atom_type_scat_source
C C 0.0033 0.0016 'International Tables Vol C Tables 4.2.6.8 and 6.1.1.4'
H H 0.0000 0.0000 'International Tables Vol C Tables 4.2.6.8 and 6.1.1.4'
N N 0.0061 0.0033 'International Tables Vol C Tables 4.2.6.8 and 6.1.1.4'
O O 0.0106 0.0060 'International Tables Vol C Tables 4.2.6.8 and 6.1.1.4'
F F 0.0171 0.0103 'International Tables Vol C Tables 4.2.6.8 and 6.1.1.4'
S S 0.1246 0.1234 'International Tables Vol C Tables 4.2.6.8 and 6.1.1.4'
Zn Zn 0.2839 1.4301 'International Tables Vol C Tables 4.2.6.8 and 6.1.1.4'

loop_
_geom_angle_atom_site_label_1
_geom_angle_atom_site_label_2
_geom_angle_atom_site_label_3
_geom_angle
_geom_angle_site_symmetry_1
_geom_angle_site_symmetry_3
O1 Zn1 N1 90.11(12) . .
O1 Zn1 N2 99.13(12) . .
N1 Zn1 N2 70.72(12) . .
O1 Zn1 N3 79.48(12) . .
N1 Zn1 N3 69.74(12) . .
N2 Zn1 N3 140.42(11) . .
O1 Zn1 S1 88.52(9) . .
N1 Zn1 S1 145.90(10) . .
N2 Zn1 S1 75.88(9) . .
N3 Zn1 S1 142.91(8) . .
O1 Zn1 S2 167.15(9) . 3_766
N1 Zn1 S2 82.66(9) . 3_766
N2 Zn1 S2 88.52(9) . 3_766
N3 Zn1 S2 88.04(9) . 3_766
S1 Zn1 S2 103.43(4) . 3_766
O1 Zn1 S2 95.10(9) . .
N1 Zn1 S2 138.01(10) . .
N2 Zn1 S2 148.00(9) . .
N3 Zn1 S2 70.36(8) . .
S1 Zn1 S2 76.00(4) . .
S2 Zn1 S2 83.43(4) 3_766 .
C1 S1 Zn1 101.79(14) . .
C11 S2 Zn1 107.37(15) . 3_766
C11 S2 Zn1 99.80(15) . .
Zn1 S2 Zn1 96.57(4) 3_766 .
O4 S3 O2 114.2(2) . .
O4 S3 O3 116.04(19) . .
O2 S3 O3 113.8(2) . .
O4 S3 C12 103.3(2) . .
O2 S3 C12 103.2(2) . .
O3 S3 C12 104.1(2) . .
O6 S4 O5 115.04(19) . .
O6 S4 O7 114.84(19) . .
O5 S4 O7 114.20(19) . .
O6 S4 C13 104.50(19) . .
O5 S4 C13 103.71(19) . .
O7 S4 C13 102.41(19) . .
Zn1 O1 H1A 113(3) . .
Zn1 O1 H1B 118(3) . .
H1A O1 H1B 113(5) . .
C4 N1 C8 119.3(3) . .
C4 N1 Zn1 119.5(3) . .
C8 N1 Zn1 121.1(3) . .
C3 N2 N4 119.4(4) . .
C3 N2 Zn1 119.8(3) . .
N4 N2 Zn1 120.9(3) . .
C9 N3 N6 117.0(3) . .
C9 N3 Zn1 118.7(3) . .
N6 N3 Zn1 122.4(2) . .
C1 N4 N2 118.6(4) . .
C1 N4 H4A 121(3) . .
N2 N4 H4A 121(3) . .
C1 N5 H5A 117(3) . .
C1 N5 H5B 120(3) . .
H5A N5 H5B 123(4) . .
C11 N6 N3 119.3(4) . .
C11 N6 H6A 121(3) . .
N3 N6 H6A 119(3) . .
C11 N7 H7A 124(3) . .
C11 N7 H7B 119(3) . .
H7A N7 H7B 116(4) . .
N5 C1 N4 115.8(4) . .
N5 C1 S1 121.5(3) . .
N4 C1 S1 122.7(3) . .
C3 C2 H2A 109.5 . .
C3 C2 H2B 109.5 . .
H2A C2 H2B 109.5 . .
C3 C2 H2C 109.5 . .
H2A C2 H2C 109.5 . .
H2B C2 H2C 109.5 . .
N2 C3 C4 113.8(4) . .
N2 C3 C2 125.2(4) . .
C4 C3 C2 121.0(4) . .
N1 C4 C5 122.0(4) . .
N1 C4 C3 115.9(3) . .
C5 C4 C3 122.1(4) . .
C4 C5 C6 118.6(4) . .
C4 C5 H5 120.7 . .
C6 C5 H5 120.7 . .
C7 C6 C5 119.5(4) . .
C7 C6 H6 120.3 . .
C5 C6 H6 120.3 . .
C6 C7 C8 119.1(4) . .
C6 C7 H7 120.4 . .
C8 C7 H7 120.4 . .
N1 C8 C7 121.4(4) . .
N1 C8 C9 115.5(3) . .
C7 C8 C9 123.1(4) . .
N3 C9 C8 113.9(4) . .
N3 C9 C10 123.5(4) . .
C8 C9 C10 122.5(3) . .
C9 C10 H10A 109.5 . .
C9 C10 H10B 109.5 . .
H10A C10 H10B 109.5 . .
C9 C10 H10C 109.5 . .
H10A C10 H10C 109.5 . .
H10B C10 H10C 109.5 . .
N7 C11 N6 116.7(4) . .
N7 C11 S2 121.8(3) . .
N6 C11 S2 121.5(3) . .
F1 C12 F3 108.5(5) . .
F1 C12 F2 108.6(4) . .
F3 C12 F2 107.2(4) . .
F1 C12 S3 112.8(3) . .
F3 C12 S3 111.2(3) . .
F2 C12 S3 108.3(4) . .
F4 C13 F6 107.9(4) . .
F4 C13 F5 107.7(3) . .
F6 C13 F5 108.1(3) . .
F4 C13 S4 111.1(3) . .
F6 C13 S4 111.1(3) . .
F5 C13 S4 110.9(3) . .

loop_
_geom_bond_atom_site_label_1
_geom_bond_atom_site_label_2
_geom_bond_distance
_geom_bond_site_symmetry_2
Zn1 O1 2.120(3) .
Zn1 N1 2.196(3) .
Zn1 N2 2.285(4) .
Zn1 N3 2.347(4) .
Zn1 S1 2.4911(12) .
Zn1 S2 2.6378(13) 3_766
Zn1 S2 2.7130(13) .
S1 C1 1.697(4) .
S2 C11 1.692(4) .
S3 O4 1.439(3) .
S3 O2 1.448(3) .
S3 O3 1.452(3) .
S3 C12 1.837(5) .
S4 O6 1.438(3) .
S4 O5 1.451(3) .
S4 O7 1.453(3) .
S4 C13 1.823(5) .
O1 H1A 0.85(5) .
O1 H1B 0.87(2) .
N1 C4 1.344(5) .
N1 C8 1.352(5) .
N2 C3 1.291(5) .
N2 N4 1.373(5) .
N3 C9 1.290(5) .
N3 N6 1.376(5) .
N4 C1 1.358(5) .
N4 H4A 0.86(5) .
N5 C1 1.330(6) .
N5 H5A 0.93(5) .
N5 H5B 0.88(5) .
N6 C11 1.360(6) .
N6 H6A 0.90(5) .
N7 C11 1.322(6) .
N7 H7A 0.84(5) .
N7 H7B 0.91(5) .
F1 C12 1.292(6) .
F2 C12 1.343(6) .
F3 C12 1.321(6) .
F4 C13 1.327(5) .
F5 C13 1.335(5) .
F6 C13 1.333(5) .
C2 C3 1.497(6) .
C2 H2A 0.9800 .
C2 H2B 0.9800 .
C2 H2C 0.9800 .
C3 C4 1.486(6) .
C4 C5 1.387(6) .
C5 C6 1.392(6) .
C5 H5 0.9500 .
C6 C7 1.378(6) .
C6 H6 0.9500 .
C7 C8 1.392(5) .
C7 H7 0.9500 .
C8 C9 1.485(6) .
C9 C10 1.501(6) .
C10 H10A 0.9800 .
C10 H10B 0.9800 .
C10 H10C 0.9800 .

loop_
_geom_hbond_atom_site_label_D
_geom_hbond_atom_site_label_H
_geom_hbond_atom_site_label_A
_geom_hbond_distance_DH
_geom_hbond_distance_HA
_geom_hbond_distance_DA
_geom_hbond_angle_DHA
_geom_hbond_site_symmetry_A
O1 H1B O5 0.87(2) 1.97(2) 2.831(4) 171(5) .
O1 H1A S3 0.85(5) 2.97(5) 3.791(4) 164(4) 1_545
O1 H1A O3 0.85(5) 1.94(5) 2.775(4) 170(5) 1_545
N4 H4A O2 0.86(5) 2.02(5) 2.871(5) 169(5) 3_766
N5 H5A O6 0.93(5) 2.06(5) 2.929(5) 155(4) 4_665
N5 H5B S3 0.88(5) 2.80(5) 3.654(4) 164(4) 3_766
N5 H5B O4 0.88(5) 2.20(5) 3.052(5) 162(4) 3_766
N6 H6A O7 0.90(5) 1.97(5) 2.809(5) 156(4) 3_666
N7 H7A O7 0.84(5) 2.39(5) 3.080(5) 139(4) 3_666
N7 H7B O3 0.91(5) 2.31(5) 3.214(5) 176(4) 2_645
